data_4060375
loop_
_publ_author_name
'Hon Man Lee'

_journal_name_full Organometallics
_journal_paper_doi 10.1021/om049081o
_journal_year 2005
_chemical_formula_sum 'C28 H46 I6 Ru2 S6'
_chemical_formula_weight 1538.55
_space_group_IT_number 14
_symmetry_cell_setting monoclinic
_symmetry_space_group_name_Hall '-P 2yn'
_symmetry_space_group_name_H-M 'P 1 21/n 1'
_cell_angle_alpha 90.00
_cell_angle_beta 103.237(2)
_cell_angle_gamma 90.00
_cell_formula_units_Z 2
_cell_length_a 12.0847(8)
_cell_length_b 13.1360(9)
_cell_length_c 14.0009(10)
_cell_measurement_temperature 297(2)
_cell_volume 2163.5(3)
_diffrn_ambient_temperature 297(2)
_exptl_crystal_density_diffrn 2.362
_cod_original_sg_symbol_H-M 'P 21/n'
_cod_database_code 4060375

loop_
_symmetry_equiv_pos_as_xyz
'x, y, z'
'-x+1/2, y+1/2, -z+1/2'
'-x, -y, -z'
'x-1/2, -y-1/2, z-1/2'

loop_
_atom_site_label
_atom_site_type_symbol
_atom_site_fract_x
_atom_site_fract_y
_atom_site_fract_z
_atom_site_U_iso_or_equiv
_atom_site_adp_type
_atom_site_occupancy
_atom_site_symmetry_multiplicity
_atom_site_calc_flag
_atom_site_refinement_flags
_atom_site_disorder_assembly
_atom_site_disorder_group
I1 I 0.47440(5) 0.04172(5) 0.35032(5) 0.0833(2) Uani 1 1 d . . .
I2 I 0.46641(4) 0.19739(4) 0.19876(4) 0.06528(17) Uani 1 1 d . . .
I3 I 0.44395(7) 0.35225(8) 0.04907(5) 0.1070(3) Uani 1 1 d . . .
Ru1 Ru 0.39646(4) 0.38744(3) 0.58368(3) 0.03238(12) Uani 1 1 d . A .
S1 S 0.46196(13) 0.34873(11) 0.44634(11) 0.0419(3) Uani 1 1 d . . .
S2 S 0.55931(16) 0.30804(17) 0.67009(14) 0.0638(5) Uani 1 1 d D . .
S3 S 0.48234(15) 0.53739(12) 0.64366(11) 0.0481(4) Uani 1 1 d D . .
C1 C 0.2181(5) 0.4370(4) 0.5772(4) 0.0400(12) Uani 1 1 d . . .
C2 C 0.2689(5) 0.4005(5) 0.6730(5) 0.0427(13) Uani 1 1 d . A .
C3 C 0.2957(6) 0.2956(5) 0.6644(6) 0.0514(15) Uani 1 1 d . . .
C4 C 0.2656(6) 0.2684(5) 0.5646(6) 0.0512(15) Uani 1 1 d . A .
C5 C 0.2147(5) 0.3563(5) 0.5096(5) 0.0471(14) Uani 1 1 d . A .
C6 C 0.1617(6) 0.5391(6) 0.5561(6) 0.0615(18) Uani 1 1 d . A .
H6A H 0.2054 0.5894 0.5983 0.092 Uiso 1 1 calc R . .
H6B H 0.0865 0.5360 0.5677 0.092 Uiso 1 1 calc R . .
H6C H 0.1573 0.5571 0.4889 0.092 Uiso 1 1 calc R . .
C7 C 0.2805(7) 0.4566(7) 0.7680(6) 0.067(2) Uani 1 1 d . . .
H7A H 0.2090 0.4562 0.7868 0.100 Uiso 1 1 calc R A .
H7B H 0.3030 0.5257 0.7601 0.100 Uiso 1 1 calc R . .
H7C H 0.3371 0.4240 0.8180 0.100 Uiso 1 1 calc R . .
C8 C 0.3376(9) 0.2269(7) 0.7496(7) 0.086(3) Uani 1 1 d . A .
H8A H 0.3681 0.1660 0.7277 0.130 Uiso 1 1 calc R . .
H8B H 0.2758 0.2095 0.7791 0.130 Uiso 1 1 calc R . .
H8C H 0.3959 0.2608 0.7971 0.130 Uiso 1 1 calc R . .
C9 C 0.2694(8) 0.1631(6) 0.5222(8) 0.079(3) Uani 1 1 d . . .
H9A H 0.3262 0.1233 0.5655 0.118 Uiso 1 1 calc R A .
H9B H 0.2880 0.1681 0.4593 0.118 Uiso 1 1 calc R . .
H9C H 0.1966 0.1311 0.5150 0.118 Uiso 1 1 calc R . .
C10 C 0.1585(7) 0.3573(8) 0.4039(6) 0.072(2) Uani 1 1 d . . .
H10A H 0.1548 0.4259 0.3798 0.108 Uiso 1 1 calc R A .
H10B H 0.0830 0.3303 0.3949 0.108 Uiso 1 1 calc R . .
H10C H 0.2013 0.3162 0.3685 0.108 Uiso 1 1 calc R . .
C11 C 0.6067(7) 0.2976(7) 0.4880(7) 0.074(2) Uani 1 1 d . . .
H11A H 0.6214 0.2500 0.4394 0.089 Uiso 1 1 calc R A .
H11B H 0.6609 0.3529 0.4932 0.089 Uiso 1 1 calc R . .
C12 C 0.6238(7) 0.2460(8) 0.5827(8) 0.083(3) Uani 1 1 d . A .
H12A H 0.7048 0.2403 0.6104 0.099 Uiso 1 1 calc R . .
H12B H 0.5934 0.1776 0.5720 0.099 Uiso 1 1 calc R . .
C13 C 0.6382(13) 0.4036(12) 0.7469(10) 0.087(6) Uani 0.55 1 d PD A 1
H13A H 0.6158 0.4027 0.8092 0.105 Uiso 1 1 calc R A 1
H13B H 0.7181 0.3856 0.7599 0.105 Uiso 1 1 calc R A 1
C14 C 0.6258(9) 0.5036(10) 0.7100(8) 0.117(5) Uani 1 1 d D A 1
H14A H 0.6769 0.5128 0.6664 0.140 Uiso 1 1 calc R A 1
H14B H 0.6493 0.5506 0.7643 0.140 Uiso 1 1 calc R A 1
C13A C 0.6653(11) 0.4111(13) 0.6902(16) 0.077(6) Uani 0.45 1 d PD A 2

loop_
_atom_site_aniso_label
_atom_site_aniso_U_11
_atom_site_aniso_U_22
_atom_site_aniso_U_33
_atom_site_aniso_U_23
_atom_site_aniso_U_13
_atom_site_aniso_U_12
I1 0.0724(4) 0.0707(4) 0.1069(5) 0.0101(3) 0.0210(3) 0.0157(3)
I2 0.0492(3) 0.0832(4) 0.0620(3) -0.0199(3) 0.0098(2) -0.0001(2)
I3 0.0937(5) 0.1566(8) 0.0709(4) 0.0261(4) 0.0191(4) -0.0067(5)
Ru1 0.0329(2) 0.0304(2) 0.0341(2) 0.00214(16) 0.00831(15) -0.00080(16)
S1 0.0499(8) 0.0335(7) 0.0464(8) -0.0077(6) 0.0196(6) -0.0084(6)
S2 0.0533(10) 0.0746(12) 0.0576(10) 0.0117(9) 0.0004(8) 0.0190(9)
S3 0.0616(9) 0.0473(8) 0.0387(7) -0.0085(6) 0.0186(7) -0.0187(7)
C1 0.033(3) 0.041(3) 0.047(3) -0.001(2) 0.012(2) 0.000(2)
C2 0.044(3) 0.042(3) 0.047(3) -0.001(2) 0.020(3) -0.005(2)
C3 0.049(3) 0.044(3) 0.067(4) 0.013(3) 0.024(3) 0.000(3)
C4 0.044(3) 0.039(3) 0.074(5) -0.007(3) 0.019(3) -0.010(3)
C5 0.034(3) 0.056(4) 0.053(4) -0.006(3) 0.014(3) -0.008(3)
C6 0.049(4) 0.059(4) 0.079(5) 0.008(4) 0.021(4) 0.009(3)
C7 0.070(5) 0.080(5) 0.058(4) -0.015(4) 0.028(4) -0.005(4)
C8 0.104(7) 0.075(6) 0.086(6) 0.042(5) 0.032(5) 0.000(5)
C9 0.071(5) 0.047(4) 0.123(8) -0.030(5) 0.032(5) -0.015(4)
C10 0.050(4) 0.111(7) 0.052(4) -0.017(4) 0.005(3) -0.023(4)
C11 0.065(5) 0.069(5) 0.100(7) 0.011(5) 0.043(5) 0.022(4)
C12 0.056(5) 0.087(6) 0.107(7) 0.006(5) 0.023(5) 0.021(4)
C13 0.059(9) 0.155(19) 0.038(7) 0.027(9) -0.010(6) -0.028(10)
C14 0.089(7) 0.130(9) 0.096(7) 0.038(7) -0.052(6) -0.067(7)
C13A 0.039(8) 0.098(16) 0.079(14) -0.044(12) -0.013(9) 0.006(9)

loop_
_geom_bond_atom_site_label_1
_geom_bond_atom_site_label_2
_geom_bond_distance
_geom_bond_site_symmetry_2
_geom_bond_publ_flag
I1 I2 2.9326(9) . ?
I2 I3 2.8885(10) . ?
Ru1 C4 2.196(6) . ?
Ru1 C3 2.201(6) . ?
Ru1 C2 2.203(6) . ?
Ru1 C1 2.234(6) . ?
Ru1 C5 2.242(6) . ?
Ru1 S3 2.2942(16) . ?
Ru1 S1 2.2977(15) . ?
Ru1 S2 2.3095(18) . ?
S1 C11 1.839(8) . ?
S1 S3 2.160(2) 3_666 ?
S2 C13 1.781(14) . ?
S2 C12 1.790(10) . ?
S2 C13A 1.841(16) . ?
S3 C14 1.824(10) . ?
S3 S1 2.160(2) 3_666 ?
C1 C5 1.415(9) . ?
C1 C2 1.425(9) . ?
C1 C6 1.502(9) . ?
C2 C3 1.426(9) . ?
C2 C7 1.499(9) . ?
C3 C4 1.408(11) . ?
C3 C8 1.490(10) . ?
C4 C5 1.445(10) . ?
C4 C9 1.510(9) . ?
C5 C10 1.480(10) . ?
C11 C12 1.461(13) . ?
C13 C14 1.407(16) . ?
